data_7707327
loop_
_publ_author_name
'Ferrer, Montserrat'
'Guti\'errez, Albert'
'Mart\'inez, Manuel'
'Da Silva, Cristiana'
'Netto, Adelino V. G.'
'Rodr\'iguez, Laura'
'Romo-Islas, Guillermo'
'Pan, Fangfang'
'Rissanen, Kari'

_publ_section_title
;
 Base-assisted synthesis of 4-pyridinate gold(I) metallaligands: a study
 of their use in self-assembly reactions.
;
_journal_issue 23
_journal_name_full 'Dalton transactions (Cambridge, England : 2003)'
_journal_page_first 8154
_journal_page_last 8166
_journal_paper_doi 10.1039/d1dt00402f
_journal_volume 50
_journal_year 2021
_chemical_absolute_configuration ad
_chemical_formula_moiety 'C56 H51 Au3 N3 P3'
_chemical_formula_sum 'C56 H51 Au3 N3 P3'
_chemical_formula_weight 1449.80
_space_group_crystal_system orthorhombic
_space_group_IT_number 41
_space_group_name_Hall 'A 2 -2ab'
_space_group_name_H-M_alt 'A e a 2'
_atom_sites_solution_hydrogens geom
_atom_sites_solution_primary direct
_atom_sites_solution_secondary difmap
_audit_creation_date 2020-04-07
_audit_creation_method
;
Olex2 1.2
(compiled 2018.05.29 svn.r3508 for OlexSys, GUI svn.r5506)
;
_audit_update_record
;
2020-05-02 deposited with the CCDC.	2021-05-03 downloaded from the CCDC.
;
_cell_angle_alpha 90
_cell_angle_beta 90
_cell_angle_gamma 90
_cell_formula_units_Z 8
_cell_length_a 36.6920(7)
_cell_length_b 21.4267(5)
_cell_length_c 13.8250(3)
_cell_measurement_reflns_used 8867
_cell_measurement_temperature 123.00(10)
_cell_measurement_theta_max 75.3050
_cell_measurement_theta_min 3.9740
_cell_volume 10869.1(4)
_computing_cell_refinement
;
CrysAlisPro, Agilent Technologies,
Version 1.171.36.28 (release 01-02-2013 CrysAlis171 .NET)
(compiled Feb  1 2013,16:14:44)
;
_computing_data_collection
;
CrysAlisPro, Agilent Technologies,
Version 1.171.36.28 (release 01-02-2013 CrysAlis171 .NET)
(compiled Feb  1 2013,16:14:44)
;
_computing_data_reduction
;
CrysAlisPro, Agilent Technologies,
Version 1.171.36.28 (release 01-02-2013 CrysAlis171 .NET)
(compiled Feb  1 2013,16:14:44)
;
_computing_molecular_graphics 'Olex2 (Dolomanov et al., 2009)'
_computing_publication_material 'Olex2 (Dolomanov et al., 2009)'
_computing_structure_refinement 'ShelXL (Sheldrick, 2015)'
_computing_structure_solution 'ShelXT (Sheldrick, 2014)'
_diffrn_ambient_temperature 123.00(10)
_diffrn_detector_area_resol_mean 10.3953
_diffrn_measured_fraction_theta_full 1.000
_diffrn_measured_fraction_theta_max 0.988
_diffrn_measurement_device_type 'SuperNova, Dual, Cu at zero, Atlas'
_diffrn_radiation_type CuK\a
_diffrn_radiation_wavelength 1.54184
_diffrn_reflns_av_R_equivalents 0.0567
_diffrn_reflns_av_unetI/netI 0.0482
_diffrn_reflns_Laue_measured_fraction_full 1.000
_diffrn_reflns_Laue_measured_fraction_max 0.988
_diffrn_reflns_limit_h_max 45
_diffrn_reflns_limit_h_min -45
_diffrn_reflns_limit_k_max 21
_diffrn_reflns_limit_k_min -26
_diffrn_reflns_limit_l_max 12
_diffrn_reflns_limit_l_min -17
_diffrn_reflns_number 22013
_diffrn_reflns_point_group_measured_fraction_full 0.762
_diffrn_reflns_point_group_measured_fraction_max 0.743
_diffrn_reflns_theta_full 68.000
_diffrn_reflns_theta_max 76.616
_diffrn_reflns_theta_min 3.992
_diffrn_source 'SuperNova, (Cu) X-ray Source'
_exptl_absorpt_coefficient_mu 16.040
_exptl_absorpt_correction_T_max 0.718
_exptl_absorpt_correction_T_min 0.113
_exptl_absorpt_correction_type analytical
_exptl_absorpt_process_details
;
CrysAlisPro, Agilent Technologies,
Version 1.171.36.28 (release 01-02-2013 CrysAlis171 .NET)
(compiled Feb  1 2013,16:14:44)
Analytical numeric absorption correction using a multifaceted crystal
			model based on expressions derived by R.C. Clark & J.S. Reid.
(Clark, R. C. & Reid, J. S. (1995). Acta Cryst. A51, 887-897)
;
_exptl_crystal_colour colourless
_exptl_crystal_colour_primary colourless
_exptl_crystal_density_diffrn 1.772
_exptl_crystal_description needle
_exptl_crystal_F_000 5520
_exptl_crystal_size_max 0.486
_exptl_crystal_size_mid 0.0363
_exptl_crystal_size_min 0.0236
_refine_diff_density_max 3.761
_refine_diff_density_min -2.355
_refine_diff_density_rms 0.305
_refine_ls_abs_structure_details
;
 Flack x determined using 2110 quotients [(I+)-(I-)]/[(I+)+(I-)]
 (Parsons, Flack and Wagner, Acta Cryst. B69 (2013) 249-259).
;
_refine_ls_abs_structure_Flack 0.014(12)
_refine_ls_extinction_method none
_refine_ls_goodness_of_fit_ref 1.206
_refine_ls_hydrogen_treatment constr
_refine_ls_matrix_type full
_refine_ls_number_parameters 587
_refine_ls_number_reflns 8487
_refine_ls_number_restraints 115
_refine_ls_restrained_S_all 1.200
_refine_ls_R_factor_all 0.0693
_refine_ls_R_factor_gt 0.0660
_refine_ls_shift/su_max 0.005
_refine_ls_shift/su_mean 0.000
_refine_ls_structure_factor_coef Fsqd
_refine_ls_weighting_details 'w=1/[\s^2^(Fo^2^)+(0.0512P)^2^+659.6262P] where P=(Fo^2^+2Fc^2^)/3'
_refine_ls_weighting_scheme calc
_refine_ls_wR_factor_gt 0.1754
_refine_ls_wR_factor_ref 0.1768
_reflns_Friedel_coverage 0.441
_reflns_Friedel_fraction_full 0.501
_reflns_Friedel_fraction_max 0.476
_reflns_number_gt 7928
_reflns_number_total 8487
_reflns_threshold_expression 'I > 2\s(I)'
_cod_data_source_file d1dt00402f2.cif
_cod_data_source_block 5
_cod_depositor_comments
;
The following automatic conversions were performed:

data item '_chemical_absolute_configuration' value 'AD' was changed
to 'ad' in accordance with the
/home/data/users/saulius/crontab/automatic-downloads/rss-feeds/RSC/lib/dictionaries/cif_core.dic
dictionary named 'cif_core.dic' version 2.4.2 last updated on
2011-04-26.

Automatic conversion script
Id: cif_fix_values 7556 2019-12-06 15:28:31Z antanas 

 Adding full bibliography for 7707324--7707327.cif.
;
_cod_original_cell_volume 10869.0(4)
_cod_original_sg_symbol_Hall 'A 2 -2ac'
_cod_database_code 7707327
_shelx_shelxl_version_number 2018/1
_shelx_space_group_comment
;
The symmetry employed for this shelxl refinement is uniquely defined
by the following loop, which should always be used as a source of
symmetry information in preference to the above space-group names.
They are only intended as comments.
;
_shelx_estimated_absorpt_t_max 0.703
_shelx_estimated_absorpt_t_min 0.048
_olex2_refinement_description
;
1. Fixed Uiso
 At 1.2 times of:
  All C(H) groups, All C(H,H) groups
 At 1.5 times of:
  All C(H,H,H) groups
2. Uiso/Uaniso restraints and constraints
C9 \\sim C10: within 2A with sigma of 0.01 and sigma for terminal atoms of 0.02
C14 \\sim C15: within 1.7A with sigma of 0.01 and sigma for terminal atoms of
0.02
C24 \\sim C25 \\sim C26: within 2A with sigma of 0.01 and sigma for terminal
atoms of 0.02
C21 \\sim N2 \\sim C20 \\sim C19: within 1.7A with sigma of 0.01 and sigma for
terminal atoms of 0.02
Uanis(C18) \\sim Ueq, Uanis(C47) \\sim Ueq, Uanis(C55) \\sim Ueq: with sigma of
0.01 and sigma for terminal atoms of 0.02
Uanis(C3) \\sim Ueq, Uanis(C56) \\sim Ueq, Uanis(N3) \\sim Ueq: with sigma of
0.005 and sigma for terminal atoms of 0.02
Uanis(C29) \\sim Ueq, Uanis(C25) \\sim Ueq, Uanis(C37) \\sim Ueq, Uanis(C43)
\\sim Ueq, Uanis(C45) \\sim Ueq, Uanis(C49) \\sim Ueq: with sigma of 0.02 and
sigma for terminal atoms of 0.04
3.a Secondary CH2 refined with riding coordinates:
 C53(H53A,H53B), C52(H52A,H52B), C55(H55A,H55B)
3.b Aromatic/amide H refined with riding coordinates:
 C51(H51), C8(H8), C31(H31), C15(H15), C50(H50), C42(H42), C2(H2), C49(H49),
 C14(H14), C36(H36), C25(H25), C48(H48), C3(H3), C24(H24), C6(H6), C12(H12),
 C30(H30), C38(H38), C20(H20), C22(H22), C5(H5), C40(H40), C45(H45), C4(H4),
 C10(H10), C39(H39), C28(H28), C33(H33), C19(H19), C11(H11), C34(H34), C32(H32),
  C17(H17), C9(H9), C27(H27), C37(H37), C21(H21), C16(H16), C46(H46), C26(H26),
 C43(H43), C44(H44)
3.c Idealised Me refined as rotating group:
 C54(H54A,H54B,H54C)
;
_platon_squeeze_void_probe_radius 1.20
_olex2_submission_special_instructions 'No special instructions were received'

loop_
_space_group_symop_operation_xyz
'x, y, z'
'-x, -y, z'
'-x+1/2, y, z+1/2'
'x+1/2, -y, z+1/2'
'x, y+1/2, z+1/2'
'-x, -y+1/2, z+1/2'
'-x+1/2, y+1/2, z+1'
'x+1/2, -y+1/2, z+1'

loop_
_atom_site_label
_atom_site_type_symbol
_atom_site_fract_x
_atom_site_fract_y
_atom_site_fract_z
_atom_site_U_iso_or_equiv
_atom_site_adp_type
_atom_site_occupancy
_atom_site_site_symmetry_order
_atom_site_calc_flag
_atom_site_refinement_flags_posn
_atom_site_refinement_flags_adp
_atom_site_refinement_flags_occupancy
_atom_site_disorder_assembly
_atom_site_disorder_group
Au2 Au 0.13262(3) 0.18908(5) 0.76169(10) 0.0361(3) Uani 1 1 d . . . . .
Au1 Au 0.18625(2) 0.07122(5) 0.77154(10) 0.0344(3) Uani 1 1 d . . . . .
Au3 Au 0.03726(2) -0.03752(4) 0.51653(9) 0.0262(2) Uani 1 1 d . . . . .
P2 P 0.14497(18) 0.1923(3) 0.5994(6) 0.0331(15) Uani 1 1 d . . . . .
P3 P 0.06722(16) 0.0254(3) 0.4082(5) 0.0244(12) Uani 1 1 d . . . . .
P1 P 0.13557(16) 0.0150(3) 0.7296(5) 0.0289(14) Uani 1 1 d . . . . .
N3 N -0.0144(5) -0.1880(8) 0.7453(15) 0.024(4) Uani 1 1 d . U . . .
C51 C -0.0133(6) -0.0846(11) 0.6781(18) 0.024(5) Uani 1 1 d . . . . .
H51 H -0.022746 -0.043320 0.678647 0.029 Uiso 1 1 calc R . . . .
C53 C 0.1095(7) 0.0463(10) 0.628(2) 0.027(6) Uani 1 1 d . . . . .
H53A H 0.089874 0.016088 0.613178 0.032 Uiso 1 1 calc R . . . .
H53B H 0.097625 0.085134 0.650125 0.032 Uiso 1 1 calc R . . . .
C8 C 0.1073(9) 0.0314(13) 0.917(2) 0.037(7) Uani 1 1 d . . . . .
H8 H 0.129819 0.051455 0.931080 0.045 Uiso 1 1 calc R . . . .
C31 C 0.0505(7) 0.2738(12) 0.518(2) 0.035(5) Uani 1 1 d . . . . .
H31 H 0.028158 0.283818 0.549043 0.042 Uiso 1 1 calc R . . . .
C29 C 0.1105(7) 0.2272(9) 0.528(2) 0.033(6) Uani 1 1 d . U . . .
C56 C 0.1288(6) 0.0612(9) 0.5323(17) 0.020(4) Uani 1 1 d . U . . .
C15 C 0.3006(7) 0.1115(14) 0.782(3) 0.053(7) Uani 1 1 d . U . . .
H15 H 0.321673 0.088954 0.762165 0.064 Uiso 1 1 calc R . . . .
N1 N 0.3053(7) 0.1678(13) 0.816(2) 0.048(7) Uani 1 1 d . . . . .
C54 C 0.1508(7) 0.0095(12) 0.492(2) 0.037(7) Uani 1 1 d . . . . .
H54A H 0.171595 0.001354 0.534979 0.056 Uiso 1 1 calc GR . . . .
H54B H 0.159660 0.020943 0.427860 0.056 Uiso 1 1 calc GR . . . .
H54C H 0.135707 -0.028125 0.487651 0.056 Uiso 1 1 calc GR . . . .
C50 C -0.0270(6) -0.1302(12) 0.7402(19) 0.032(6) Uani 1 1 d . . . . .
H50 H -0.046683 -0.119082 0.781458 0.038 Uiso 1 1 calc R . . . .
C42 C 0.1131(8) 0.0136(14) 0.245(2) 0.041(7) Uani 1 1 d . . . . .
H42 H 0.111321 0.057392 0.235628 0.050 Uiso 1 1 calc R . . . .
C2 C 0.1774(8) -0.0896(14) 0.751(3) 0.047(7) Uani 1 1 d . . . . .
H2 H 0.192066 -0.063326 0.790675 0.056 Uiso 1 1 calc R . . . .
C49 C 0.0132(7) -0.2012(10) 0.6865(19) 0.026(5) Uani 1 1 d . U . . .
H49 H 0.023374 -0.241880 0.689073 0.032 Uiso 1 1 calc R . . . .
C35 C 0.0368(7) 0.0758(11) 0.338(2) 0.031(6) Uani 1 1 d . . . . .
C14 C 0.2674(6) 0.0829(14) 0.771(4) 0.051(6) Uani 1 1 d . U . . .
H14 H 0.265820 0.042070 0.744678 0.061 Uiso 1 1 calc R . . . .
C47 C 0.0142(6) -0.1010(11) 0.6165(19) 0.025(5) Uani 1 1 d . U . . .
C36 C 0.0277(8) 0.0619(12) 0.244(3) 0.050(10) Uani 1 1 d . . . . .
H36 H 0.038400 0.027108 0.212753 0.059 Uiso 1 1 calc R . . . .
C13 C 0.2358(7) 0.1144(12) 0.800(2) 0.037(7) Uani 1 1 d . . . . .
C25 C 0.2145(9) 0.3390(14) 0.527(3) 0.057(6) Uani 1 1 d . U . . .
H25 H 0.212710 0.382046 0.511072 0.068 Uiso 1 1 calc R . . . .
C41 C 0.0935(8) -0.0172(15) 0.320(2) 0.044(8) Uani 1 1 d . . . . .
C48 C 0.0278(7) -0.1593(10) 0.6221(19) 0.026(5) Uani 1 1 d . . . . .
H48 H 0.047467 -0.171398 0.581510 0.032 Uiso 1 1 calc R . . . .
C1 C 0.1475(7) -0.0658(12) 0.7027(19) 0.030(5) Uani 1 1 d . . . . .
C23 C 0.1862(8) 0.2371(15) 0.574(2) 0.043(7) Uani 1 1 d . . . . .
C3 C 0.1857(7) -0.1551(13) 0.741(2) 0.038(6) Uani 1 1 d . U . . .
H3 H 0.207486 -0.170490 0.770089 0.046 Uiso 1 1 calc R . . . .
C24 C 0.1832(9) 0.3003(14) 0.534(3) 0.057(7) Uani 1 1 d . U . . .
H24 H 0.160148 0.315510 0.513429 0.068 Uiso 1 1 calc R . . . .
C52 C 0.1565(6) 0.1172(11) 0.542(2) 0.031(6) Uani 1 1 d . . . . .
H52A H 0.164975 0.127013 0.476056 0.037 Uiso 1 1 calc R . . . .
H52B H 0.177906 0.100688 0.577648 0.037 Uiso 1 1 calc R . . . .
C55 C 0.0994(7) 0.0816(12) 0.458(2) 0.031(5) Uani 1 1 d . U . . .
H55A H 0.112358 0.100808 0.402766 0.038 Uiso 1 1 calc R . . . .
H55B H 0.084900 0.115088 0.488888 0.038 Uiso 1 1 calc R . . . .
C6 C 0.1250(7) -0.1049(12) 0.6491(18) 0.029(5) Uani 1 1 d . . . . .
H6 H 0.104632 -0.088979 0.614578 0.034 Uiso 1 1 calc R . . . .
C12 C 0.0691(7) -0.0282(14) 0.808(2) 0.043(7) Uani 1 1 d . . . . .
H12 H 0.064119 -0.046354 0.746845 0.051 Uiso 1 1 calc R . . . .
C7 C 0.1013(7) 0.0063(12) 0.824(2) 0.034(6) Uani 1 1 d . . . . .
C30 C 0.0777(7) 0.2476(13) 0.569(2) 0.034(6) Uani 1 1 d . . . . .
H30 H 0.074586 0.242719 0.636625 0.041 Uiso 1 1 calc R . . . .
C38 C -0.0144(7) 0.1487(13) 0.240(2) 0.038(7) Uani 1 1 d . . . . .
H38 H -0.032360 0.172590 0.207444 0.045 Uiso 1 1 calc R . . . .
C20 C 0.0764(11) 0.1905(16) 1.033(3) 0.064(6) Uani 1 1 d . U . . .
H20 H 0.051328 0.193667 1.049446 0.076 Uiso 1 1 calc R . . . .
C22 C 0.1446(8) 0.1753(12) 0.982(2) 0.040(7) Uani 1 1 d . . . . .
H22 H 0.169985 0.172021 0.969188 0.048 Uiso 1 1 calc R . . . .
C5 C 0.1334(7) -0.1684(11) 0.648(2) 0.035(6) Uani 1 1 d . . . . .
H5 H 0.117301 -0.195356 0.613938 0.042 Uiso 1 1 calc R . . . .
C40 C 0.0203(7) 0.1257(13) 0.383(2) 0.039(7) Uani 1 1 d . . . . .
H40 H 0.026117 0.135244 0.447873 0.047 Uiso 1 1 calc R . . . .
C45 C 0.1178(10) -0.1172(18) 0.268(4) 0.072(10) Uani 1 1 d . U . . .
H45 H 0.120961 -0.161067 0.273302 0.087 Uiso 1 1 calc R . . . .
C4 C 0.1639(8) -0.1959(13) 0.693(2) 0.044(8) Uani 1 1 d . . . . .
H4 H 0.168872 -0.239347 0.689696 0.053 Uiso 1 1 calc R . . . .
C10 C 0.0506(10) -0.0064(14) 0.971(2) 0.045(6) Uani 1 1 d . U . . .
H10 H 0.032907 -0.009972 1.020580 0.055 Uiso 1 1 calc R . . . .
C39 C -0.0049(8) 0.1625(15) 0.333(3) 0.045(8) Uani 1 1 d . . . . .
H39 H -0.015477 0.197609 0.363784 0.054 Uiso 1 1 calc R . . . .
C28 C 0.2197(7) 0.2142(14) 0.595(2) 0.039(7) Uani 1 1 d . . . . .
H28 H 0.221815 0.173174 0.620246 0.047 Uiso 1 1 calc R . . . .
C33 C 0.0869(8) 0.2647(13) 0.374(3) 0.045(7) Uani 1 1 d . . . . .
H33 H 0.089138 0.269042 0.306132 0.054 Uiso 1 1 calc R . . . .
N2 N 0.0989(10) 0.1768(14) 1.104(2) 0.062(6) Uani 1 1 d . U . . .
C19 C 0.0847(11) 0.2007(17) 0.936(3) 0.061(7) Uani 1 1 d . U . . .
H19 H 0.066629 0.215800 0.893077 0.073 Uiso 1 1 calc R . . . .
C11 C 0.0452(8) -0.0348(14) 0.883(2) 0.042(7) Uani 1 1 d . . . . .
H11 H 0.024106 -0.059975 0.874786 0.051 Uiso 1 1 calc R . . . .
C34 C 0.1141(8) 0.2384(15) 0.426(3) 0.048(8) Uani 1 1 d . . . . .
H34 H 0.136095 0.227096 0.393703 0.057 Uiso 1 1 calc R . . . .
C32 C 0.0551(8) 0.2860(13) 0.422(3) 0.043(7) Uani 1 1 d . . . . .
H32 H 0.037062 0.308580 0.387108 0.051 Uiso 1 1 calc R . . . .
C17 C 0.2406(8) 0.1731(15) 0.829(2) 0.049(9) Uani 1 1 d . . . . .
H17 H 0.219694 0.198392 0.838134 0.058 Uiso 1 1 calc R . . . .
C9 C 0.0818(9) 0.0273(14) 0.986(2) 0.046(6) Uani 1 1 d . U . . .
H9 H 0.085266 0.048110 1.045648 0.055 Uiso 1 1 calc R . . . .
C27 C 0.2515(9) 0.2500(19) 0.580(3) 0.070(13) Uani 1 1 d . . . . .
H27 H 0.274621 0.232431 0.594890 0.084 Uiso 1 1 calc R . . . .
C37 C 0.0023(8) 0.0997(13) 0.196(2) 0.036(6) Uani 1 1 d . U . . .
H37 H -0.003408 0.090777 0.130255 0.043 Uiso 1 1 calc R . . . .
C21 C 0.1326(12) 0.1674(18) 1.074(3) 0.061(7) Uani 1 1 d . U . . .
H21 H 0.149927 0.153788 1.120490 0.073 Uiso 1 1 calc R . . . .
C16 C 0.2748(10) 0.1994(14) 0.846(3) 0.051(9) Uani 1 1 d . . . . .
H16 H 0.276864 0.238558 0.877419 0.061 Uiso 1 1 calc R . . . .
C46 C 0.0959(9) -0.0863(15) 0.326(3) 0.057(10) Uani 1 1 d . . . . .
H46 H 0.081668 -0.108104 0.372713 0.068 Uiso 1 1 calc R . . . .
C26 C 0.2497(10) 0.3086(15) 0.545(3) 0.059(7) Uani 1 1 d . U . . .
H26 H 0.271592 0.330615 0.531183 0.071 Uiso 1 1 calc R . . . .
C43 C 0.1345(12) -0.023(2) 0.188(3) 0.075(12) Uani 1 1 d . U . . .
H43 H 0.148818 -0.003409 0.139488 0.090 Uiso 1 1 calc R . . . .
C44 C 0.1361(14) -0.082(3) 0.198(3) 0.092(17) Uani 1 1 d . . . . .
H44 H 0.151070 -0.104217 0.154040 0.110 Uiso 1 1 calc R . . . .
C18 C 0.1198(7) 0.1888(13) 0.903(2) 0.036(6) Uani 1 1 d . U . . .

loop_
_atom_site_aniso_label
_atom_site_aniso_U_11
_atom_site_aniso_U_22
_atom_site_aniso_U_33
_atom_site_aniso_U_23
_atom_site_aniso_U_13
_atom_site_aniso_U_12
Au2 0.0331(4) 0.0377(5) 0.0374(6) -0.0148(6) -0.0042(5) 0.0006(4)
Au1 0.0249(4) 0.0379(5) 0.0405(6) -0.0058(6) -0.0083(5) -0.0020(3)
Au3 0.0244(4) 0.0236(4) 0.0306(5) 0.0015(5) -0.0006(4) -0.0024(3)
P2 0.032(3) 0.029(3) 0.038(4) -0.011(3) 0.002(3) -0.006(3)
P3 0.028(3) 0.018(2) 0.028(3) -0.001(2) 0.002(2) -0.005(2)
P1 0.023(3) 0.031(3) 0.033(4) -0.010(3) -0.007(2) -0.003(2)
N3 0.031(6) 0.014(5) 0.027(7) -0.002(5) 0.002(5) 0.004(5)
C51 0.031(11) 0.026(11) 0.014(12) 0.009(10) -0.001(9) -0.004(9)
C53 0.029(11) 0.011(10) 0.041(16) -0.003(10) 0.008(11) 0.005(8)
C8 0.063(18) 0.025(12) 0.024(14) -0.006(11) 0.006(13) -0.010(12)
C31 0.049(14) 0.039(12) 0.017(12) 0.007(13) 0.008(13) 0.009(10)
C29 0.041(11) 0.012(8) 0.046(16) -0.009(10) 0.008(11) 0.000(8)
C56 0.024(6) 0.016(6) 0.020(7) -0.007(5) -0.003(5) 0.000(5)
C15 0.029(10) 0.055(13) 0.075(19) 0.004(15) -0.002(13) -0.002(9)
N1 0.039(13) 0.058(16) 0.047(17) 0.022(13) -0.005(12) -0.015(11)
C54 0.035(12) 0.030(12) 0.05(2) 0.001(12) 0.002(12) -0.002(10)
C50 0.025(10) 0.044(14) 0.027(15) -0.003(11) -0.002(10) 0.004(10)
C42 0.058(17) 0.042(15) 0.025(17) -0.017(13) 0.000(13) -0.009(12)
C2 0.045(14) 0.053(17) 0.04(2) -0.001(16) -0.015(15) 0.004(12)
C49 0.040(11) 0.011(9) 0.028(12) 0.011(9) 0.006(10) -0.001(8)
C35 0.030(12) 0.019(10) 0.044(17) -0.012(11) 0.001(11) -0.011(9)
C14 0.023(9) 0.057(13) 0.074(19) 0.001(16) -0.005(13) 0.001(9)
C47 0.026(8) 0.022(8) 0.026(10) 0.008(8) 0.005(8) -0.001(7)
C36 0.058(17) 0.021(11) 0.07(3) 0.003(14) -0.023(17) -0.010(11)
C13 0.032(12) 0.031(12) 0.049(19) 0.009(12) -0.016(12) -0.007(10)
C25 0.059(11) 0.042(10) 0.069(14) -0.005(11) 0.000(11) -0.003(9)
C41 0.040(15) 0.052(17) 0.040(18) -0.027(15) -0.017(13) 0.007(12)
C48 0.034(12) 0.016(10) 0.028(14) -0.003(10) 0.003(10) 0.001(9)
C1 0.036(12) 0.037(13) 0.017(13) -0.012(11) -0.005(10) 0.006(10)
C23 0.042(15) 0.054(18) 0.034(17) 0.007(14) 0.001(13) -0.015(13)
C3 0.041(8) 0.041(8) 0.032(8) -0.007(6) -0.001(6) 0.002(5)
C24 0.055(13) 0.042(11) 0.074(17) -0.011(12) 0.001(13) -0.002(10)
C52 0.020(10) 0.034(12) 0.038(17) -0.011(11) -0.004(10) -0.008(9)
C55 0.027(9) 0.038(10) 0.029(10) -0.013(9) -0.001(8) 0.003(8)
C6 0.026(11) 0.043(15) 0.017(12) 0.004(11) -0.006(9) -0.002(10)
C12 0.027(12) 0.054(17) 0.048(19) -0.007(14) 0.007(12) 0.000(11)
C7 0.036(13) 0.028(12) 0.039(17) 0.018(12) -0.001(12) 0.007(10)
C30 0.037(13) 0.042(15) 0.024(15) -0.010(12) -0.009(11) 0.004(11)
C38 0.040(13) 0.037(14) 0.036(18) 0.018(12) -0.011(12) -0.002(11)
C20 0.078(14) 0.056(12) 0.058(14) -0.005(11) 0.010(12) -0.014(11)
C22 0.043(15) 0.030(13) 0.047(19) -0.017(13) -0.006(13) -0.006(11)
C5 0.043(14) 0.012(10) 0.050(19) 0.001(11) 0.002(13) 0.009(9)
C40 0.024(12) 0.041(15) 0.05(2) 0.014(14) -0.005(12) -0.004(10)
C45 0.076(17) 0.070(17) 0.07(2) -0.036(18) 0.008(18) 0.018(14)
C4 0.053(17) 0.029(13) 0.05(2) -0.014(14) -0.021(15) 0.014(12)
C10 0.066(15) 0.042(13) 0.028(12) -0.013(11) 0.002(11) -0.003(11)
C39 0.047(16) 0.038(15) 0.05(2) 0.028(15) -0.009(15) -0.004(12)
C28 0.034(14) 0.042(15) 0.040(18) -0.001(13) -0.004(12) -0.018(11)
C33 0.045(15) 0.029(14) 0.06(2) 0.013(14) -0.002(15) -0.001(11)
N2 0.085(14) 0.054(12) 0.048(13) -0.006(10) 0.005(11) -0.017(11)
C19 0.072(16) 0.052(14) 0.058(16) 0.001(13) 0.009(13) -0.009(12)
C11 0.044(15) 0.045(16) 0.038(18) -0.005(14) 0.000(13) 0.003(12)
C34 0.035(14) 0.052(18) 0.06(2) -0.005(17) 0.000(14) 0.000(13)
C32 0.049(16) 0.030(13) 0.05(2) 0.007(13) 0.001(14) 0.006(11)
C17 0.044(16) 0.052(18) 0.05(2) 0.031(16) -0.026(15) -0.011(13)
C9 0.069(15) 0.046(13) 0.023(12) -0.006(10) 0.002(11) -0.006(11)
C27 0.031(15) 0.07(2) 0.11(4) 0.02(2) -0.024(19) -0.024(15)
C37 0.056(14) 0.037(12) 0.016(11) 0.003(10) -0.005(11) -0.010(11)
C21 0.084(16) 0.053(14) 0.047(15) -0.005(12) -0.005(13) -0.020(13)
C16 0.07(2) 0.032(15) 0.05(2) 0.021(15) -0.010(17) -0.012(14)
C46 0.053(18) 0.043(17) 0.07(3) -0.011(17) 0.005(18) -0.013(14)
C26 0.057(13) 0.047(12) 0.073(17) -0.005(12) -0.002(13) -0.002(11)
C43 0.08(2) 0.08(2) 0.07(2) -0.027(17) 0.023(17) -0.004(17)
C44 0.10(4) 0.14(5) 0.04(2) -0.04(3) 0.01(2) 0.02(3)
C18 0.035(10) 0.030(9) 0.042(11) -0.004(9) -0.007(9) 0.000(8)

loop_
_atom_type_symbol
_atom_type_description
_atom_type_scat_dispersion_real
_atom_type_scat_dispersion_imag
_atom_type_scat_source
C C 0.0181 0.0091 'International Tables Vol C Tables 4.2.6.8 and 6.1.1.4'
H H 0.0000 0.0000 'International Tables Vol C Tables 4.2.6.8 and 6.1.1.4'
Au Au -4.4197 7.2980 'International Tables Vol C Tables 4.2.6.8 and 6.1.1.4'
N N 0.0311 0.0180 'International Tables Vol C Tables 4.2.6.8 and 6.1.1.4'
P P 0.2955 0.4335 'International Tables Vol C Tables 4.2.6.8 and 6.1.1.4'

loop_
_geom_angle_atom_site_label_1
_geom_angle_atom_site_label_2
_geom_angle_atom_site_label_3
_geom_angle
_geom_angle_site_symmetry_1
_geom_angle_site_symmetry_3
_geom_angle_publ_flag
P2 Au2 Au1 86.77(18) . . ?
C18 Au2 Au1 95.7(8) . . ?
C18 Au2 P2 177.4(8) . . ?
P1 Au1 Au2 84.54(16) . . ?
C13 Au1 Au2 101.2(7) . . ?
C13 Au1 P1 173.1(9) . . ?
P3 Au3 Au3 96.62(15) . 2 ?
C47 Au3 Au3 89.0(6) . 2 ?
C47 Au3 P3 174.4(6) . . ?
C29 P2 Au2 114.8(10) . . ?
C29 P2 C23 105.2(13) . . ?
C29 P2 C52 107.0(12) . . ?
C23 P2 Au2 111.6(11) . . ?
C23 P2 C52 100.8(13) . . ?
C52 P2 Au2 116.1(10) . . ?
C35 P3 Au3 113.6(8) . . ?
C41 P3 Au3 113.7(12) . . ?
C41 P3 C35 105.2(14) . . ?
C41 P3 C55 104.2(12) . . ?
C55 P3 Au3 116.8(10) . . ?
C55 P3 C35 101.8(11) . . ?
C53 P1 Au1 115.3(8) . . ?
C1 P1 Au1 110.8(9) . . ?
C1 P1 C53 108.4(11) . . ?
C7 P1 Au1 115.6(10) . . ?
C7 P1 C53 103.3(12) . . ?
C7 P1 C1 102.4(13) . . ?
C50 N3 C49 116(2) . . ?
C47 C51 C50 118(2) . . ?
C56 C53 P1 119.9(16) . . ?
C9 C8 C7 121(3) . . ?
C30 C31 C32 120(3) . . ?
C30 C29 P2 121(2) . . ?
C30 C29 C34 115(3) . . ?
C34 C29 P2 124(2) . . ?
C53 C56 C52 112.4(19) . . ?
C53 C56 C55 107.9(19) . . ?
C54 C56 C53 115(2) . . ?
C54 C56 C52 104.6(18) . . ?
C54 C56 C55 110(2) . . ?
C55 C56 C52 107.0(19) . . ?
N1 C15 C14 125(3) . . ?
C15 N1 C16 117(3) . . ?
N3 C50 C51 124(2) . . ?
C43 C42 C41 117(3) . . ?
C1 C2 C3 119(3) . . ?
N3 C49 C48 124(2) . . ?
C36 C35 P3 121(2) . . ?
C36 C35 C40 119(3) . . ?
C40 C35 P3 119(2) . . ?
C15 C14 C13 119(3) . . ?
C51 C47 Au3 122.5(17) . . ?
C48 C47 Au3 119.1(18) . . ?
C48 C47 C51 118(2) . . ?
C35 C36 C37 119(3) . . ?
C14 C13 Au1 117(2) . . ?
C17 C13 Au1 126(2) . . ?
C17 C13 C14 115(3) . . ?
C24 C25 C26 116(3) . . ?
C42 C41 P3 122(2) . . ?
C42 C41 C46 119(3) . . ?
C46 C41 P3 119(3) . . ?
C47 C48 C49 120(2) . . ?
C2 C1 P1 116(2) . . ?
C2 C1 C6 121(3) . . ?
C6 C1 P1 122(2) . . ?
C24 C23 P2 120(2) . . ?
C28 C23 P2 121(2) . . ?
C28 C23 C24 119(3) . . ?
C4 C3 C2 123(3) . . ?
C25 C24 C23 120(3) . . ?
C56 C52 P2 123.7(16) . . ?
C56 C55 P3 121.0(18) . . ?
C1 C6 C5 118(2) . . ?
C11 C12 C7 118(3) . . ?
C8 C7 P1 120(2) . . ?
C8 C7 C12 118(3) . . ?
C12 C7 P1 121(2) . . ?
C31 C30 C29 124(3) . . ?
C39 C38 C37 118(3) . . ?
N2 C20 C19 128(4) . . ?
C21 C22 C18 122(3) . . ?
C6 C5 C4 125(3) . . ?
C35 C40 C39 121(3) . . ?
C46 C45 C44 116(4) . . ?
C3 C4 C5 115(2) . . ?
C11 C10 C9 119(3) . . ?
C38 C39 C40 121(3) . . ?
C23 C28 C27 122(3) . . ?
C34 C33 C32 120(3) . . ?
C20 N2 C21 112(4) . . ?
C20 C19 C18 119(4) . . ?
C10 C11 C12 122(3) . . ?
C33 C34 C29 121(3) . . ?
C31 C32 C33 119(3) . . ?
C13 C17 C16 124(3) . . ?
C8 C9 C10 121(3) . . ?
C26 C27 C28 121(3) . . ?
C38 C37 C36 122(3) . . ?
N2 C21 C22 126(4) . . ?
N1 C16 C17 119(3) . . ?
C45 C46 C41 120(4) . . ?
C27 C26 C25 121(3) . . ?
C44 C43 C42 122(5) . . ?
C43 C44 C45 126(4) . . ?
C22 C18 Au2 126(2) . . ?
C19 C18 Au2 122(3) . . ?
C19 C18 C22 112(3) . . ?

loop_
_geom_bond_atom_site_label_1
_geom_bond_atom_site_label_2
_geom_bond_distance
_geom_bond_site_symmetry_2
_geom_bond_publ_flag
Au2 Au1 3.2044(14) . ?
Au2 P2 2.290(8) . ?
Au2 C18 2.02(3) . ?
Au1 P1 2.290(6) . ?
Au1 C13 2.08(2) . ?
Au3 Au3 3.1717(17) 2 ?
Au3 P3 2.295(6) . ?
Au3 C47 2.12(2) . ?
P2 C29 1.77(3) . ?
P2 C23 1.83(3) . ?
P2 C52 1.84(2) . ?
P3 C35 1.83(3) . ?
P3 C41 1.81(3) . ?
P3 C55 1.82(3) . ?
P1 C53 1.83(3) . ?
P1 C1 1.83(3) . ?
P1 C7 1.82(3) . ?
N3 C50 1.32(3) . ?
N3 C49 1.33(3) . ?
C51 C50 1.40(3) . ?
C51 C47 1.37(3) . ?
C53 C56 1.53(3) . ?
C8 C7 1.41(4) . ?
C8 C9 1.34(4) . ?
C31 C30 1.34(4) . ?
C31 C32 1.37(4) . ?
C29 C30 1.40(4) . ?
C29 C34 1.44(5) . ?
C56 C54 1.48(3) . ?
C56 C52 1.58(3) . ?
C56 C55 1.55(3) . ?
C15 N1 1.31(4) . ?
C15 C14 1.37(3) . ?
N1 C16 1.37(4) . ?
C42 C41 1.42(4) . ?
C42 C43 1.36(5) . ?
C2 C1 1.38(4) . ?
C2 C3 1.44(4) . ?
C49 C48 1.37(3) . ?
C35 C36 1.37(5) . ?
C35 C40 1.37(4) . ?
C14 C13 1.40(4) . ?
C47 C48 1.35(3) . ?
C36 C37 1.41(4) . ?
C13 C17 1.33(4) . ?
C25 C24 1.42(4) . ?
C25 C26 1.47(5) . ?
C41 C46 1.49(5) . ?
C1 C6 1.39(3) . ?
C23 C24 1.47(5) . ?
C23 C28 1.35(4) . ?
C3 C4 1.36(4) . ?
C6 C5 1.40(3) . ?
C12 C7 1.41(4) . ?
C12 C11 1.37(4) . ?
C38 C39 1.36(4) . ?
C38 C37 1.36(4) . ?
C20 N2 1.32(5) . ?
C20 C19 1.39(5) . ?
C22 C21 1.35(5) . ?
C22 C18 1.45(4) . ?
C5 C4 1.41(4) . ?
C40 C39 1.40(4) . ?
C45 C46 1.32(5) . ?
C45 C44 1.40(7) . ?
C10 C11 1.37(4) . ?
C10 C9 1.37(4) . ?
C28 C27 1.41(4) . ?
C33 C34 1.35(4) . ?
C33 C32 1.42(4) . ?
N2 C21 1.32(5) . ?
C19 C18 1.39(5) . ?
C17 C16 1.39(4) . ?
C27 C26 1.35(5) . ?
C43 C44 1.28(7) . ?

loop_
_platon_squeeze_void_nr
_platon_squeeze_void_average_x
_platon_squeeze_void_average_y
_platon_squeeze_void_average_z
_platon_squeeze_void_volume
_platon_squeeze_void_count_electrons
_platon_squeeze_void_content
1 0.112 0.890 -0.034 18 1 ' '
2 0.251 -0.058 0.051 369 43 ' '
3 0.250 0.441 -0.029 372 43 ' '
4 0.392 0.387 -0.032 15 1 ' '
5 0.612 0.609 -0.034 17 1 ' '
6 0.751 0.558 0.039 369 43 ' '
7 0.750 0.059 -0.037 371 43 ' '
8 0.892 0.113 -0.032 15 1 ' '
9 0.108 0.387 0.468 15 1 ' '
10 0.392 0.887 0.468 15 1 ' '
11 0.608 0.113 0.468 15 1 ' '
12 0.892 0.613 0.468 15 1 ' '
